data_2215956
loop_
_publ_author_name
'Ming Lu'

_publ_section_title
;<i>catena</i>-Poly[[[aquazinc(II)]-bis[\m-(<i>p</i>-phenylenedioxy)diacetato]-zinc(II)-\m-1,4-bis(1<i>H</i>-imidazol-l-yl)butane]
 dihydrate]
;
_journal_coeditor_code HB2591
_journal_issue 11
_journal_name_full 'Acta Crystallographica Section E'
_journal_page_first m2833
_journal_page_last m2833
_journal_paper_doi 10.1107/S1600536807052518
_journal_volume 63
_journal_year 2007
_chemical_formula_iupac '[Zn2 (C10 H8 O6)2 (C10 H14 N4) (H2 O)2], 2H2 O'
_chemical_formula_moiety 'C15 H17 N2 O7 Zn, H2 O'
_chemical_formula_sum 'C15 H19 N2 O8 Zn'
_chemical_formula_weight 420.69
_chemical_name_systematic
;
catena-Poly[[[aquazinc(II)]-bis[\m-(p-phenylenedioxy)diacetato]-zinc(II)-
\m-1,4-bis(1H-imidazol-l-yl)butane] dihydrate]
;
_space_group_IT_number 2
_symmetry_cell_setting triclinic
_symmetry_space_group_name_Hall '-P 1'
_symmetry_space_group_name_H-M 'P -1'
_atom_sites_solution_hydrogens mixed
_atom_sites_solution_primary direct
_atom_sites_solution_secondary difmap
_audit_creation_method SHELXL-97
_cell_angle_alpha 100.014(2)
_cell_angle_beta 94.614(2)
_cell_angle_gamma 111.107(2)
_cell_formula_units_Z 2
_cell_length_a 8.9061(12)
_cell_length_b 9.8617(14)
_cell_length_c 10.6066(15)
_cell_measurement_reflns_used 3252
_cell_measurement_temperature 293(2)
_cell_measurement_theta_max 26.03
_cell_measurement_theta_min 1.97
_cell_volume 845.4(2)
_computing_cell_refinement 'SAINT (Bruker, 1998)'
_computing_data_collection 'SMART (Bruker, 1998)'
_computing_data_reduction 'SAINT (Bruker, 1998)'
_computing_molecular_graphics 'SHELXTL (Bruker, 1998)'
_computing_publication_material 'SHELXTL (Bruker, 1998)'
_computing_structure_refinement 'SHELXL97 (Sheldrick, 1997)'
_computing_structure_solution 'SHELXS97 (Sheldrick, 1997)'
_diffrn_ambient_temperature 293(2)
_diffrn_measured_fraction_theta_full 0.986
_diffrn_measured_fraction_theta_max 0.977
_diffrn_measurement_device_type 'Bruker APEX CCD'
_diffrn_measurement_method '\f and \w'
_diffrn_radiation_monochromator graphite
_diffrn_radiation_source 'fine-focus sealed tube'
_diffrn_radiation_type MoK\a
_diffrn_radiation_wavelength 0.71073
_diffrn_reflns_av_R_equivalents 0.0266
_diffrn_reflns_av_sigmaI/netI 0.0611
_diffrn_reflns_limit_h_max 10
_diffrn_reflns_limit_h_min -8
_diffrn_reflns_limit_k_max 12
_diffrn_reflns_limit_k_min -11
_diffrn_reflns_limit_l_max 12
_diffrn_reflns_limit_l_min -13
_diffrn_reflns_number 4802
_diffrn_reflns_theta_full 25.00
_diffrn_reflns_theta_max 26.03
_diffrn_reflns_theta_min 1.97
_exptl_absorpt_coefficient_mu 1.501
_exptl_absorpt_correction_T_max 0.764
_exptl_absorpt_correction_T_min 0.745
_exptl_absorpt_correction_type multi-scan
_exptl_absorpt_process_details '(SADABS; Bruker, 1998)'
_exptl_crystal_colour colorless
_exptl_crystal_density_diffrn 1.653
_exptl_crystal_density_method 'not measured'
_exptl_crystal_description block
_exptl_crystal_F_000 434
_exptl_crystal_size_max 0.19
_exptl_crystal_size_mid 0.19
_exptl_crystal_size_min 0.18
_refine_diff_density_max 0.611
_refine_diff_density_min -0.344
_refine_ls_extinction_method none
_refine_ls_goodness_of_fit_ref 1.067
_refine_ls_hydrogen_treatment mixed
_refine_ls_matrix_type full
_refine_ls_number_parameters 247
_refine_ls_number_reflns 3252
_refine_ls_number_restraints 7
_refine_ls_restrained_S_all 1.071
_refine_ls_R_factor_all 0.0650
_refine_ls_R_factor_gt 0.0498
_refine_ls_shift/su_max 0.001
_refine_ls_shift/su_mean 0.000
_refine_ls_structure_factor_coef Fsqd
_refine_ls_weighting_details 'calc w=1/[\s^2^(Fo^2^)+(0.0433P)^2^+0.4041P] where P=(Fo^2^+2Fc^2^)/3'
_refine_ls_weighting_scheme calc
_refine_ls_wR_factor_gt 0.0998
_refine_ls_wR_factor_ref 0.1071
_reflns_number_gt 2667
_reflns_number_total 3252
_reflns_threshold_expression I>2\s(I)
_cod_data_source_file hb2591.cif
_cod_data_source_block I
_cod_depositor_comments
;
The following automatic conversions were performed:

'_atom_sites_solution_hydrogens' value 'difmap and geom' was changed
to 'mixed'.

Automatic conversion script
Id: cif_fix_values 6452 2018-10-05 10:23:21Z andrius 
;
_cod_database_code 2215956
_cod_database_fobs_code 2215956

loop_
_symmetry_equiv_pos_as_xyz
'x, y, z'
'-x, -y, -z'

loop_
_atom_site_type_symbol
_atom_site_label
_atom_site_fract_x
_atom_site_fract_y
_atom_site_fract_z
_atom_site_U_iso_or_equiv
_atom_site_adp_type
_atom_site_calc_flag
_atom_site_refinement_flags
_atom_site_occupancy
C C1 0.2172(5) 0.6757(4) 0.8133(4) 0.0243(9) Uani d . 1
C C2 0.2508(5) 0.6119(4) 0.9271(4) 0.0283(9) Uani d . 1
H H2A 0.3512 0.6809 0.9819 0.034 Uiso calc R 1
H H2B 0.1631 0.5985 0.9783 0.034 Uiso calc R 1
C C3 0.2504(4) 0.3788(4) 0.9701(3) 0.0219(8) Uani d . 1
C C4 0.1930(5) 0.3990(4) 1.0865(3) 0.0239(9) Uani d . 1
H H4 0.1710 0.4835 1.1153 0.029 Uiso calc R 1
C C5 0.1686(5) 0.2912(4) 1.1597(4) 0.0235(8) Uani d . 1
H H5 0.1291 0.3035 1.2376 0.028 Uiso calc R 1
C C6 0.2024(5) 0.1649(4) 1.1181(3) 0.0225(8) Uani d . 1
C C7 0.2670(5) 0.1497(4) 1.0044(4) 0.0260(9) Uani d . 1
H H7 0.2949 0.0682 0.9777 0.031 Uiso calc R 1
C C8 0.2900(5) 0.2567(4) 0.9304(4) 0.0257(9) Uani d . 1
H H8 0.3323 0.2460 0.8537 0.031 Uiso calc R 1
C C9 0.1705(5) -0.0791(4) 1.1446(4) 0.0252(9) Uani d . 1
H H9A 0.2825 -0.0712 1.1469 0.030 Uiso calc R 1
H H9B 0.1173 -0.1140 1.0551 0.030 Uiso calc R 1
C C10 0.4694(5) 0.4290(5) 0.6597(4) 0.0338(10) Uani d . 1
H H10 0.5053 0.5092 0.7305 0.041 Uiso calc R 1
C C11 0.5664(5) 0.3722(5) 0.5957(4) 0.0349(10) Uani d . 1
H H11 0.6792 0.4049 0.6140 0.042 Uiso calc R 1
C C12 0.3132(5) 0.2476(4) 0.5073(4) 0.0274(9) Uani d . 1
H H12 0.2210 0.1777 0.4522 0.033 Uiso calc R 1
C C13 0.5125(5) 0.1560(4) 0.4063(4) 0.0308(10) Uani d . 1
H H13A 0.6299 0.1973 0.4099 0.037 Uiso calc R 1
H H13B 0.4630 0.1487 0.3192 0.037 Uiso calc R 1
C C14 0.4608(5) 0.0011(4) 0.4346(4) 0.0299(9) Uani d . 1
H H14A 0.3434 -0.0399 0.4303 0.036 Uiso calc R 1
H H14B 0.4886 -0.0625 0.3679 0.036 Uiso calc R 1
C C15 0.0841(5) -0.1884(4) 1.2237(4) 0.0278(9) Uani d . 1
N N1 0.3108(4) 0.3507(3) 0.6041(3) 0.0252(7) Uani d . 1
N N2 0.4651(4) 0.2568(4) 0.4986(3) 0.0271(8) Uani d . 1
O O1 0.1532(3) 0.5861(3) 0.7026(2) 0.0276(6) Uani d . 1
O O2 0.2463(4) 0.8100(3) 0.8349(3) 0.0329(7) Uani d . 1
O O1W -0.0434(4) 0.3118(3) 0.4941(3) 0.0366(7) Uani d D 1
O O3 0.2645(3) 0.4722(3) 0.8831(2) 0.0249(6) Uani d . 1
O O2W -0.1611(4) 0.0431(3) 0.3437(3) 0.0366(7) Uani d D 1
O O4 0.1672(3) 0.0630(3) 1.1958(2) 0.0271(6) Uani d . 1
O O5 0.0000(3) -0.1547(3) 1.3035(3) 0.0333(7) Uani d . 1
O O6 0.0941(4) -0.3126(3) 1.2033(3) 0.0379(7) Uani d . 1
Zn Zn1 0.10926(6) 0.37051(5) 0.66421(4) 0.02388(15) Uani d . 1
H HW22 -0.096(4) 0.004(5) 0.324(3) 0.036 Uiso d D 1
H HW11 -0.062(5) 0.351(4) 0.437(3) 0.036 Uiso d D 1
H HW12 -0.047(5) 0.230(2) 0.476(3) 0.036 Uiso d D 1
H HW21 -0.199(4) 0.060(4) 0.273(2) 0.036 Uiso d D 1

loop_
_atom_site_aniso_label
_atom_site_aniso_U_11
_atom_site_aniso_U_22
_atom_site_aniso_U_33
_atom_site_aniso_U_12
_atom_site_aniso_U_13
_atom_site_aniso_U_23
C1 0.027(2) 0.023(2) 0.028(2) 0.0116(17) 0.0094(17) 0.0114(17)
C2 0.041(3) 0.020(2) 0.026(2) 0.0142(19) 0.0033(19) 0.0082(17)
C3 0.022(2) 0.022(2) 0.0196(19) 0.0063(16) -0.0022(16) 0.0060(15)
C4 0.029(2) 0.0182(19) 0.026(2) 0.0116(17) 0.0010(17) 0.0054(16)
C5 0.026(2) 0.023(2) 0.0182(19) 0.0062(17) 0.0024(16) 0.0037(16)
C6 0.024(2) 0.0195(19) 0.0220(19) 0.0052(16) 0.0001(16) 0.0074(16)
C7 0.035(2) 0.021(2) 0.025(2) 0.0141(18) 0.0036(18) 0.0048(16)
C8 0.029(2) 0.024(2) 0.025(2) 0.0105(18) 0.0057(17) 0.0056(17)
C9 0.031(2) 0.019(2) 0.026(2) 0.0103(17) 0.0023(17) 0.0066(16)
C10 0.029(2) 0.033(2) 0.030(2) 0.004(2) 0.0019(19) 0.0000(19)
C11 0.020(2) 0.035(2) 0.038(3) 0.0015(19) -0.0010(19) 0.000(2)
C12 0.025(2) 0.024(2) 0.028(2) 0.0057(18) -0.0022(18) 0.0039(17)
C13 0.026(2) 0.036(2) 0.030(2) 0.0119(19) 0.0072(19) 0.0049(19)
C14 0.025(2) 0.030(2) 0.033(2) 0.0119(19) 0.0037(18) -0.0003(19)
C15 0.027(2) 0.027(2) 0.023(2) 0.0045(18) -0.0080(18) 0.0062(17)
N1 0.0223(19) 0.0219(17) 0.0276(18) 0.0042(14) 0.0014(15) 0.0066(14)
N2 0.0255(19) 0.0277(18) 0.0302(18) 0.0115(15) 0.0054(15) 0.0085(15)
O1 0.0394(17) 0.0201(14) 0.0247(14) 0.0135(13) -0.0002(13) 0.0059(12)
O2 0.0494(19) 0.0215(15) 0.0299(15) 0.0157(14) 0.0034(14) 0.0076(12)
O1W 0.050(2) 0.0254(16) 0.0323(17) 0.0146(15) -0.0113(15) 0.0101(13)
O3 0.0352(16) 0.0227(14) 0.0213(14) 0.0146(13) 0.0040(12) 0.0082(11)
O2W 0.049(2) 0.0356(18) 0.0308(16) 0.0239(15) 0.0037(15) 0.0070(14)
O4 0.0420(18) 0.0209(14) 0.0210(14) 0.0127(13) 0.0065(12) 0.0084(11)
O5 0.0312(17) 0.0387(17) 0.0392(17) 0.0166(14) 0.0096(14) 0.0229(14)
O6 0.057(2) 0.0206(15) 0.0327(16) 0.0112(14) -0.0009(15) 0.0096(13)
Zn1 0.0267(3) 0.0210(2) 0.0249(3) 0.00896(19) 0.00287(19) 0.00807(18)

loop_
_atom_type_symbol
_atom_type_description
_atom_type_scat_dispersion_real
_atom_type_scat_dispersion_imag
_atom_type_scat_source
C C 0.0033 0.0016 'International Tables Vol C Tables 4.2.6.8 and 6.1.1.4'
H H 0.0000 0.0000 'International Tables Vol C Tables 4.2.6.8 and 6.1.1.4'
N N 0.0061 0.0033 'International Tables Vol C Tables 4.2.6.8 and 6.1.1.4'
O O 0.0106 0.0060 'International Tables Vol C Tables 4.2.6.8 and 6.1.1.4'
Zn Zn 0.2839 1.4301 'International Tables Vol C Tables 4.2.6.8 and 6.1.1.4'

loop_
_geom_angle_atom_site_label_1
_geom_angle_atom_site_label_2
_geom_angle_atom_site_label_3
_geom_angle_site_symmetry_1
_geom_angle_site_symmetry_3
_geom_angle
_geom_angle_publ_flag
O2 C1 O1 . . 124.4(4) ?
O2 C1 C2 . . 117.1(3) ?
O1 C1 C2 . . 118.5(3) ?
O3 C2 C1 . . 110.4(3) ?
O3 C2 H2A . . 109.6 ?
C1 C2 H2A . . 109.6 ?
O3 C2 H2B . . 109.6 ?
C1 C2 H2B . . 109.6 ?
H2A C2 H2B . . 108.1 ?
C8 C3 C4 . . 120.4(3) ?
C8 C3 O3 . . 115.7(3) ?
C4 C3 O3 . . 123.8(3) ?
C3 C4 C5 . . 119.0(3) ?
C3 C4 H4 . . 120.5 ?
C5 C4 H4 . . 120.5 ?
C4 C5 C6 . . 121.0(3) ?
C4 C5 H5 . . 119.5 ?
C6 C5 H5 . . 119.5 ?
O4 C6 C7 . . 124.9(3) ?
O4 C6 C5 . . 115.8(3) ?
C7 C6 C5 . . 119.3(3) ?
C6 C7 C8 . . 119.8(3) ?
C6 C7 H7 . . 120.1 ?
C8 C7 H7 . . 120.1 ?
C3 C8 C7 . . 120.5(3) ?
C3 C8 H8 . . 119.8 ?
C7 C8 H8 . . 119.8 ?
O4 C9 C15 . . 109.6(3) ?
O4 C9 H9A . . 109.7 ?
C15 C9 H9A . . 109.7 ?
O4 C9 H9B . . 109.7 ?
C15 C9 H9B . . 109.7 ?
H9A C9 H9B . . 108.2 ?
C11 C10 N1 . . 109.5(4) ?
C11 C10 H10 . . 125.2 ?
N1 C10 H10 . . 125.2 ?
C10 C11 N2 . . 106.2(4) ?
C10 C11 H11 . . 126.9 ?
N2 C11 H11 . . 126.9 ?
N1 C12 N2 . . 111.2(3) ?
N1 C12 H12 . . 124.4 ?
N2 C12 H12 . . 124.4 ?
N2 C13 C14 . . 112.2(3) ?
N2 C13 H13A . . 109.2 ?
C14 C13 H13A . . 109.2 ?
N2 C13 H13B . . 109.2 ?
C14 C13 H13B . . 109.2 ?
H13A C13 H13B . . 107.9 ?
C14 C14 C13 2_656 . 113.5(4) ?
C14 C14 H14A 2_656 . 108.9 ?
C13 C14 H14A . . 108.9 ?
C14 C14 H14B 2_656 . 108.9 ?
C13 C14 H14B . . 108.9 ?
H14A C14 H14B . . 107.7 ?
O6 C15 O5 . . 121.9(4) ?
O6 C15 C9 . . 118.1(4) ?
O5 C15 C9 . . 119.9(3) ?
C12 N1 C10 . . 105.8(3) ?
C12 N1 Zn1 . . 125.7(3) ?
C10 N1 Zn1 . . 128.3(3) ?
C12 N2 C11 . . 107.3(3) ?
C12 N2 C13 . . 126.0(3) ?
C11 N2 C13 . . 126.7(3) ?
C1 O1 Zn1 . . 125.2(2) ?
Zn1 O1W HW11 . . 138(3) ?
Zn1 O1W HW12 . . 96(2) ?
HW11 O1W HW12 . . 119(3) ?
C3 O3 C2 . . 118.0(3) ?
C3 O3 Zn1 . . 119.5(2) ?
C2 O3 Zn1 . . 106.5(2) ?
HW22 O2W HW21 . . 106(3) ?
C6 O4 C9 . . 117.2(3) ?
C15 O5 Zn1 . 2_557 95.1(2) ?
C15 O6 Zn1 . 2_557 83.9(2) ?
O1 Zn1 N1 . . 106.17(12) n
O1 Zn1 O1W . . 98.11(11) n
N1 Zn1 O1W . . 101.77(13) n
O1 Zn1 O5 . 2_557 152.24(11) n
N1 Zn1 O5 . 2_557 97.67(12) n
O1W Zn1 O5 . 2_557 90.59(12) n
O1 Zn1 O6 . 2_557 94.26(10) n
N1 Zn1 O6 . 2_557 150.08(11) n
O1W Zn1 O6 . 2_557 96.58(12) n
O5 Zn1 O6 2_557 2_557 58.43(10) n
O1 Zn1 O3 . . 73.53(9) n
N1 Zn1 O3 . . 87.89(11) n
O1W Zn1 O3 . . 168.82(10) n
O5 Zn1 O3 2_557 . 93.70(10) n
O6 Zn1 O3 2_557 . 77.02(9) n

loop_
_geom_bond_atom_site_label_1
_geom_bond_atom_site_label_2
_geom_bond_site_symmetry_2
_geom_bond_distance
_geom_bond_publ_flag
C1 O2 . 1.230(4) ?
C1 O1 . 1.285(5) ?
C1 C2 . 1.511(5) ?
C2 O3 . 1.427(4) ?
C2 H2A . 0.9700 ?
C2 H2B . 0.9700 ?
C3 C8 . 1.380(5) ?
C3 C4 . 1.384(5) ?
C3 O3 . 1.396(4) ?
C4 C5 . 1.388(5) ?
C4 H4 . 0.9300 ?
C5 C6 . 1.391(5) ?
C5 H5 . 0.9300 ?
C6 O4 . 1.375(4) ?
C6 C7 . 1.385(5) ?
C7 C8 . 1.388(5) ?
C7 H7 . 0.9300 ?
C8 H8 . 0.9300 ?
C9 O4 . 1.423(4) ?
C9 C15 . 1.510(5) ?
C9 H9A . 0.9700 ?
C9 H9B . 0.9700 ?
C10 C11 . 1.354(6) ?
C10 N1 . 1.364(5) ?
C10 H10 . 0.9300 ?
C11 N2 . 1.368(5) ?
C11 H11 . 0.9300 ?
C12 N1 . 1.321(5) ?
C12 N2 . 1.335(5) ?
C12 H12 . 0.9300 ?
C13 N2 . 1.469(5) ?
C13 C14 . 1.520(5) ?
C13 H13A . 0.9700 ?
C13 H13B . 0.9700 ?
C14 C14 2_656 1.510(8) ?
C14 H14A . 0.9700 ?
C14 H14B . 0.9700 ?
C15 O6 . 1.244(5) ?
C15 O5 . 1.253(5) ?
Zn1 N1 . 2.014(3) y
Zn1 O1 . 1.978(2) y
Zn1 O1W . 2.029(3) y
Zn1 O3 . 2.446(3) y
Zn1 O5 2_557 2.099(3) y
Zn1 O6 2_557 2.351(3) y
O1W HW11 . 0.81(4) ?
O1W HW12 . 0.782(17) ?
O2W HW22 . 0.83(4) ?
O2W HW21 . 0.866(17) ?

loop_
_geom_hbond_atom_site_label_D
_geom_hbond_atom_site_label_H
_geom_hbond_atom_site_label_A
_geom_hbond_site_symmetry_A
_geom_hbond_distance_DH
_geom_hbond_distance_HA
_geom_hbond_distance_DA
_geom_hbond_angle_DHA
O2W HW22 O5 1_554 0.83(4) 2.03(2) 2.805(4) 158(4)
O1W HW11 O1 2_566 0.81(4) 1.93(2) 2.727(4) 168(4)
O1W HW12 O2W . 0.782(17) 1.98(2) 2.632(4) 140(3)
O2W HW21 O2 2_566 0.866(17) 1.99(2) 2.790(4) 153(3)
